data_9017292
loop_
_publ_author_name
'Montgomery, H.'
'Lingafelter, E. C.'

_publ_section_title
;
 The crystal structure of Tutton's salts. II.
 Magnesium ammonium sulfate hexahydrate and nickel ammonium sulfate hexahydrate
;
_journal_name_full 'Acta Crystallographica'
_journal_page_first 1478
_journal_page_last 1479
_journal_volume 17
_journal_year 1964
_chemical_compound_source Synthetic
_chemical_formula_sum 'H20 Mg N2 O14 S2'
_chemical_name_mineral Boussingaultite
_space_group_IT_number 14
_space_group_name_Hall '-P 2yab'
_space_group_name_H-M_alt 'P 1 21/a 1'
_symmetry_space_group_name_H-M 'P 1 21/a 1'
_cell_angle_alpha 90
_cell_angle_beta 107.05
_cell_angle_gamma 90
_cell_length_a 9.383
_cell_length_b 12.669
_cell_length_c 6.220
_cell_formula_units_Z 2
_cell_volume 706.895
_database_code_amcsd 0020241
_exptl_crystal_density_diffrn 1.694
_cod_data_source_file inputs/fixed/downloads/10/10700.cif
_cod_data_source_block 10700
_cod_original_formula_sum 'N2 H20 Mg S2 O14'
_cod_database_code 9017292

loop_
_space_group_symop_operation_xyz
x,y,z
1/2+x,1/2-y,z
1/2-x,1/2+y,-z
-x,-y,-z

loop_
_atom_site_label
_atom_site_fract_x
_atom_site_fract_y
_atom_site_fract_z
N1 0.13210 0.35090 0.36110
H1 0.05800 0.33700 0.22500
H2 0.20800 0.30500 0.39400
H3 0.09500 0.34400 0.48700
Mg 0.00000 0.00000 0.00000
S 0.09530 -0.36050 0.25750
O1 -0.04690 -0.41740 0.21160
O2 0.21850 -0.43280 0.37180
O3 0.11850 -0.32110 0.04560
O4 0.09510 -0.27020 0.40890
O5 0.16030 -0.10940 -0.03070
O6 0.16850 0.10420 0.16560
O7 -0.00170 -0.06870 0.29860
H4 0.17400 0.42100 0.34600
H5 0.20000 0.09100 0.31700
H6 0.22700 0.13400 0.11600
H7 -0.25200 0.09600 -0.05900
H8 -0.14300 0.17600 0.00800
H9 -0.09700 -0.06600 0.34100
H10 0.02700 -0.13500 0.32500

loop_
_cod_related_entry_id
_cod_related_entry_database
_cod_related_entry_code
1 AMCSD 0020241
